data_4337762
loop_
_publ_author_name
'Kammoun, Omar'
'Bataille, Thierry'
'Lucas, Anita'
'Dorcet, Vincent'
'Marlart, Isabelle'
'Rekik, Walid'
'Na\?\"ili, Houcine'
'Mhiri, Tahar'

_publ_section_title
;
 A Supramolecular Double Sulfate Salt with a Lamellar Type: Crystal
 Structure and Thermal Behavior.
;
_journal_issue 5
_journal_name_full 'Inorganic chemistry'
_journal_page_first 2619
_journal_page_last 2627
_journal_paper_doi 10.1021/ic402974k
_journal_volume 53
_journal_year 2014
_chemical_compound_source 'synthesis as described'
_chemical_formula_moiety 'C16 H36 Cu1 N2 O14 S2'
_chemical_formula_sum 'C16 H36 Cu N2 O14 S2'
_chemical_formula_weight 608.12
_chemical_name_systematic
;
 ?
;
_space_group_IT_number 14
_symmetry_cell_setting monoclinic
_symmetry_Int_Tables_number 14
_symmetry_space_group_name_Hall '-P 2yn'
_symmetry_space_group_name_H-M 'P 1 21/n 1'
_atom_sites_solution_hydrogens geom
_atom_sites_solution_primary direct
_atom_sites_solution_secondary difmap
_audit_conform_dict_location ftp://ftp.iucr.org/pub/cif_core.dic
_audit_conform_dict_name cif_core.dic
_audit_conform_dict_version 2.3
_audit_creation_date 2012-03-22T09:48:57-00:00
_audit_creation_method 'WinGX routine CIF_UPDATE'
_cell_angle_alpha 90
_cell_angle_beta 109.68
_cell_angle_gamma 90
_cell_formula_units_Z 2
_cell_length_a 6.226
_cell_length_b 33.095
_cell_length_c 7.003
_cell_measurement_reflns_used 10410
_cell_measurement_temperature 150(2)
_cell_measurement_theta_max 27.485
_cell_measurement_theta_min 2.91
_cell_measurement_wavelength 0.71073
_cell_volume 1358.678
_computing_cell_refinement 'Dirax/lsq (Duisenberg & Schreurs, 1989-2000)'
_computing_data_collection 'Collect (Bruker AXS BV, 1997-2004)'
_computing_data_reduction 'EvalCCD (Duisenberg & Schreurs 1990-2000)'
_computing_molecular_graphics 'Ortep-3 for Windows (Farrugia, 1997)'
_computing_publication_material
;
           WinGX publication routines (Farrugia, 1999),
           CRYSCAL (T. Roisnel, local program)
;
_computing_structure_refinement 'SHELXL-97 (Sheldrick, 1997)'
_computing_structure_solution 'SIR97 (Altomare et al., 1999)'
_diffrn_ambient_temperature 150(2)
_diffrn_detector 'CCD plate'
_diffrn_measured_fraction_theta_full 0.983
_diffrn_measured_fraction_theta_max 0.983
_diffrn_measurement_device_type 'APEXII, Bruker-AXS'
_diffrn_measurement_method 'CCD rotation images, thin slices'
_diffrn_radiation_monochromator graphite
_diffrn_radiation_probe x-ray
_diffrn_radiation_type MoK\a
_diffrn_radiation_wavelength 0.71073
_diffrn_reflns_av_R_equivalents 0.0396
_diffrn_reflns_av_unetI/netI 0.039
_diffrn_reflns_limit_h_max 7
_diffrn_reflns_limit_h_min -8
_diffrn_reflns_limit_k_max 42
_diffrn_reflns_limit_k_min -37
_diffrn_reflns_limit_l_max 8
_diffrn_reflns_limit_l_min -9
_diffrn_reflns_number 10776
_diffrn_reflns_theta_full 27.48
_diffrn_reflns_theta_max 27.48
_diffrn_reflns_theta_min 3.53
_exptl_absorpt_coefficient_mu 1.022
_exptl_absorpt_correction_T_max 0.903
_exptl_absorpt_correction_T_min 0.658
_exptl_absorpt_correction_type multi-scan
_exptl_absorpt_process_details
;
  [Sheldrick, G.M. (2002). SADABS Bruker AXS Inc., Madison, Wisconsin, USA]
;
_exptl_crystal_colour blue
_exptl_crystal_density_diffrn 1.486
_exptl_crystal_density_method 'not measured'
_exptl_crystal_description prism
_exptl_crystal_F_000 638
_exptl_crystal_size_max 0.4
_exptl_crystal_size_mid 0.15
_exptl_crystal_size_min 0.1
_refine_diff_density_max 0.36
_refine_diff_density_min -0.467
_refine_diff_density_rms 0.068
_refine_ls_extinction_method none
_refine_ls_goodness_of_fit_ref 1.175
_refine_ls_hydrogen_treatment mixed
_refine_ls_matrix_type full
_refine_ls_number_parameters 138
_refine_ls_number_reflns 3047
_refine_ls_number_restraints 0
_refine_ls_restrained_S_all 1.175
_refine_ls_R_factor_all 0.0675
_refine_ls_R_factor_gt 0.0465
_refine_ls_shift/su_max 0.006
_refine_ls_shift/su_mean 0
_refine_ls_structure_factor_coef Fsqd
_refine_ls_weighting_details 'calc w=1/[\s^2^(Fo^2^)+(0.0161P)^2^+1.6214P] where P=(Fo^2^+2Fc^2^)/3'
_refine_ls_weighting_scheme calc
_refine_ls_wR_factor_gt 0.0837
_refine_ls_wR_factor_ref 0.0905
_reflns_number_gt 2390
_reflns_number_total 3047
_reflns_threshold_expression >2sigma(I)
_cod_data_source_file ic402974k_si_002.cif
_cod_data_source_block copper
_cod_original_cell_volume 1358.7
_cod_original_sg_symbol_H-M 'P 21/n'
_cod_original_formula_sum 'C16 H36 Cu1 N2 O14 S2'
_cod_database_code 4337762

loop_
_symmetry_equiv_pos_as_xyz
'x, y, z'
'-x+1/2, y+1/2, -z+1/2'
'-x, -y, -z'
'x-1/2, -y-1/2, z-1/2'

loop_
_atom_site_label
_atom_site_type_symbol
_atom_site_fract_x
_atom_site_fract_y
_atom_site_fract_z
_atom_site_U_iso_or_equiv
_atom_site_adp_type
_atom_site_occupancy
_atom_site_symmetry_multiplicity
_atom_site_calc_flag
_atom_site_refinement_flags
Cu1 Cu 0 0 0 0.02477(12) Uani 1 2 d S
O1 O -0.1775(4) -0.03965(7) 0.0977(3) 0.0308(5) Uani 1 1 d .
H1A H -0.297(6) -0.0511(11) 0.009(6) 0.05 Uiso 1 1 d .
H1B H -0.218(6) -0.0301(11) 0.174(6) 0.05 Uiso 1 1 d .
O2 O -0.2538(4) 0.00910(7) -0.2557(3) 0.036 Uani 1 1 d .
H2A H -0.370(6) 0.0009(11) -0.271(5) 0.05 Uiso 1 1 d .
H2B H -0.239(6) 0.0097(10) -0.352(6) 0.05 Uiso 1 1 d .
S2 S -0.26045(12) 0.05616(2) 0.28121(10) 0.026 Uani 1 1 d .
O3 O -0.1358(4) 0.05390(6) 0.1366(3) 0.036 Uani 1 1 d .
O4 O -0.3061(4) 0.01431(6) 0.3357(3) 0.035 Uani 1 1 d .
O5 O -0.1225(4) 0.07741(7) 0.4640(3) 0.04 Uani 1 1 d .
O6 O -0.4796(4) 0.07711(7) 0.1872(3) 0.043 Uani 1 1 d .
N1 N 0.7441(5) 0.10309(7) 0.7908(4) 0.035 Uani 1 1 d .
H1C H 0.8237 0.0953 0.7092 0.052 Uiso 1 1 calc R
H1D H 0.5919 0.1015 0.7207 0.052 Uiso 1 1 calc R
H1E H 0.7794 0.0865 0.9007 0.052 Uiso 1 1 calc R
C1 C 1.0558(8) 0.14817(13) 0.9740(7) 0.0853(17) Uani 1 1 d .
H1F H 1.0951 0.1296 1.0898 0.128 Uiso 1 1 calc R
H1G H 1.0955 0.1758 1.0228 0.128 Uiso 1 1 calc R
H1H H 1.1408 0.1407 0.8843 0.128 Uiso 1 1 calc R
C2 C 0.8055(6) 0.14567(10) 0.8597(5) 0.0471(9) Uani 1 1 d .
H2 H 0.7239 0.1526 0.9563 0.057 Uiso 1 1 calc R
C3 C 0.7194(7) 0.17397(10) 0.6805(5) 0.0482(9) Uani 1 1 d .
C4 C 0.8238(9) 0.17656(12) 0.5359(6) 0.0699(13) Uani 1 1 d .
H4 H 0.954 0.1604 0.5487 0.084 Uiso 1 1 calc R
C5 C 0.7404(12) 0.20266(15) 0.3706(7) 0.098(2) Uani 1 1 d .
H5 H 0.8142 0.2046 0.2723 0.117 Uiso 1 1 calc R
C6 C 0.5500(13) 0.22553(15) 0.3521(9) 0.106(2) Uani 1 1 d .
H6 H 0.4903 0.243 0.2388 0.127 Uiso 1 1 calc R
C7 C 0.4473(10) 0.22342(15) 0.4934(10) 0.0971(19) Uani 1 1 d .
H7 H 0.3173 0.2397 0.4802 0.117 Uiso 1 1 calc R
C8 C 0.5306(8) 0.19756(13) 0.6581(7) 0.0710(13) Uani 1 1 d .
H8 H 0.4565 0.1962 0.7563 0.085 Uiso 1 1 calc R
O11 O 0.3207(5) 0.09703(13) 0.5032(5) 0.0784(11) Uani 1 1 d .
H11A H 0.203(7) 0.0855(11) 0.491(6) 0.05 Uiso 1 1 d .
H11B H 0.349(7) 0.0930(12) 0.407(6) 0.05 Uiso 1 1 d .

loop_
_atom_site_aniso_label
_atom_site_aniso_U_11
_atom_site_aniso_U_22
_atom_site_aniso_U_33
_atom_site_aniso_U_23
_atom_site_aniso_U_13
_atom_site_aniso_U_12
Cu1 0.0240(2) 0.0306(2) 0.0186(2) 0.0012(2) 0.00575(18) -0.0022(2)
O1 0.0296(12) 0.0382(12) 0.0246(11) -0.0012(9) 0.0089(9) -0.0058(9)
O2 0.029 0.058 0.019 0.005 0.006 -0.007
S2 0.026 0.034 0.019 -0.002 0.008 -0.002
O3 0.049 0.037 0.029 0.002 0.024 0.001
O4 0.041 0.037 0.033 0.002 0.02 -0.003
O5 0.035 0.059 0.025 -0.013 0.008 -0.009
O6 0.029 0.044 0.046 -0.005 0 0.005
N1 0.044 0.031 0.028 0.002 0.011 -0.001
C1 0.080(3) 0.058(3) 0.076(3) 0.009(2) -0.028(3) -0.020(2)
C2 0.061(2) 0.0361(18) 0.0350(18) -0.0059(15) 0.0037(17) -0.0012(16)
C3 0.063(2) 0.0273(17) 0.0409(19) -0.0025(14) -0.0006(18) -0.0032(15)
C4 0.108(4) 0.040(2) 0.059(3) 0.0017(19) 0.024(3) 0.007(2)
C5 0.184(6) 0.052(3) 0.058(3) 0.009(2) 0.040(4) 0.000(4)
C6 0.169(7) 0.047(3) 0.066(3) 0.015(3) -0.008(4) 0.009(4)
C7 0.097(4) 0.059(3) 0.102(4) 0.018(3) -0.011(4) 0.023(3)
C8 0.066(3) 0.051(2) 0.083(3) 0.003(2) 0.008(2) 0.006(2)
O11 0.0392(17) 0.138(3) 0.0590(19) -0.035(2) 0.0177(15) -0.0260(17)

loop_
_atom_type_symbol
_atom_type_description
_atom_type_scat_dispersion_real
_atom_type_scat_dispersion_imag
_atom_type_scat_source
C C 0.0033 0.0016 'International Tables Vol C Tables 4.2.6.8 and 6.1.1.4'
H H 0 0 'International Tables Vol C Tables 4.2.6.8 and 6.1.1.4'
N N 0.0061 0.0033 'International Tables Vol C Tables 4.2.6.8 and 6.1.1.4'
O O 0.0106 0.006 'International Tables Vol C Tables 4.2.6.8 and 6.1.1.4'
S S 0.1246 0.1234 'International Tables Vol C Tables 4.2.6.8 and 6.1.1.4'
Cu Cu 0.3201 1.2651 'International Tables Vol C Tables 4.2.6.8 and 6.1.1.4'

loop_
_geom_angle_atom_site_label_1
_geom_angle_atom_site_label_2
_geom_angle_atom_site_label_3
_geom_angle
_geom_angle_site_symmetry_1
_geom_angle_site_symmetry_3
O2 Cu1 O2 180 . 3
O2 Cu1 O1 92.58(9) . .
O2 Cu1 O1 87.42(9) 3 .
O2 Cu1 O1 87.42(9) . 3
O2 Cu1 O1 92.59(9) 3 3
O1 Cu1 O1 180 . 3
O2 Cu1 O3 88.00(9) . .
O2 Cu1 O3 92.01(9) 3 .
O1 Cu1 O3 92.52(8) . .
O1 Cu1 O3 87.48(8) 3 .
O2 Cu1 O3 92.00(9) . 3
O2 Cu1 O3 87.99(9) 3 3
O1 Cu1 O3 87.48(8) . 3
O1 Cu1 O3 92.52(8) 3 3
O3 Cu1 O3 180 . 3
Cu1 O1 H1A 119(2) . .
Cu1 O1 H1B 110(3) . .
H1A O1 H1B 106(4) . .
Cu1 O2 H2A 121(3) . .
Cu1 O2 H2B 123(3) . .
H2A O2 H2B 107(4) . .
O5 S2 O3 109.72(13) . .
O5 S2 O6 110.36(13) . .
O3 S2 O6 109.89(13) . .
O5 S2 O4 109.26(13) . .
O3 S2 O4 108.64(12) . .
O6 S2 O4 108.92(13) . .
S2 O3 Cu1 132.43(12) . .
C2 N1 H1C 109.5 . .
C2 N1 H1D 109.5 . .
H1C N1 H1D 109.5 . .
C2 N1 H1E 109.5 . .
H1C N1 H1E 109.5 . .
H1D N1 H1E 109.5 . .
C2 C1 H1F 109.5 . .
C2 C1 H1G 109.5 . .
H1F C1 H1G 109.5 . .
C2 C1 H1H 109.5 . .
H1F C1 H1H 109.5 . .
H1G C1 H1H 109.5 . .
C1 C2 N1 109.4(3) . .
C1 C2 C3 115.1(3) . .
N1 C2 C3 109.6(3) . .
C1 C2 H2 107.5 . .
N1 C2 H2 107.5 . .
C3 C2 H2 107.5 . .
C8 C3 C4 118.5(4) . .
C8 C3 C2 119.8(4) . .
C4 C3 C2 121.7(4) . .
C3 C4 C5 120.8(5) . .
C3 C4 H4 119.6 . .
C5 C4 H4 119.6 . .
C6 C5 C4 119.1(6) . .
C6 C5 H5 120.4 . .
C4 C5 H5 120.4 . .
C7 C6 C5 120.6(5) . .
C7 C6 H6 119.7 . .
C5 C6 H6 119.7 . .
C6 C7 C8 120.3(5) . .
C6 C7 H7 119.9 . .
C8 C7 H7 119.9 . .
C3 C8 C7 120.7(5) . .
C3 C8 H8 119.6 . .
C7 C8 H8 119.6 . .
H11A O11 H11B 107(4) . .

loop_
_geom_bond_atom_site_label_1
_geom_bond_atom_site_label_2
_geom_bond_distance
_geom_bond_site_symmetry_2
Cu1 O2 1.972(2) .
Cu1 O2 1.972(2) 3
Cu1 O1 1.980(2) .
Cu1 O1 1.980(2) 3
Cu1 O3 2.314(2) .
Cu1 O3 2.314(2) 3
O1 H1A 0.88(4) .
O1 H1B 0.74(4) .
O2 H2A 0.75(4) .
O2 H2B 0.71(4) .
S2 O5 1.460(2) .
S2 O3 1.471(2) .
S2 O6 1.473(2) .
S2 O4 1.489(2) .
N1 C2 1.497(4) .
N1 H1C 0.91 .
N1 H1D 0.91 .
N1 H1E 0.91 .
C1 C2 1.495(5) .
C1 H1F 0.98 .
C1 H1G 0.98 .
C1 H1H 0.98 .
C2 C3 1.512(5) .
C2 H2 1 .
C3 C8 1.375(6) .
C3 C4 1.378(6) .
C4 C5 1.397(6) .
C4 H4 0.95 .
C5 C6 1.375(9) .
C5 H5 0.95 .
C6 C7 1.349(8) .
C6 H6 0.95 .
C7 C8 1.389(6) .
C7 H7 0.95 .
C8 H8 0.95 .
O11 H11A 0.81(4) .
O11 H11B 0.77(4) .

loop_
_geom_torsion_atom_site_label_1
_geom_torsion_atom_site_label_2
_geom_torsion_atom_site_label_3
_geom_torsion_atom_site_label_4
_geom_torsion
_geom_torsion_site_symmetry_1
O5 S2 O3 Cu1 117.15(17) .
O6 S2 O3 Cu1 -121.32(17) .
O4 S2 O3 Cu1 -2.2(2) .
O2 Cu1 O3 S2 105.25(18) .
O2 Cu1 O3 S2 -74.75(18) 3
O1 Cu1 O3 S2 12.75(18) .
O1 Cu1 O3 S2 -167.25(18) 3
O3 Cu1 O3 S2 -7.4(3) 3
C1 C2 C3 C8 -131.0(4) .
N1 C2 C3 C8 105.3(4) .
C1 C2 C3 C4 49.8(5) .
N1 C2 C3 C4 -73.9(5) .
C8 C3 C4 C5 0.3(6) .
C2 C3 C4 C5 179.5(4) .
C3 C4 C5 C6 -0.8(8) .
C4 C5 C6 C7 1.2(9) .
C5 C6 C7 C8 -1.0(9) .
C4 C3 C8 C7 0.0(6) .
C2 C3 C8 C7 -179.3(4) .
C6 C7 C8 C3 0.4(8) .
